data_1004117
loop_
_publ_author_name
'Blin, J L'
'Lorriaux-Rubbens, A'
'Wallart, F'
'Wignacourt, J P'

_publ_section_title
;
Synthesis and structural investigation of the Eu1-x Bix V O4 scheelite
phase: X-ray diffraction, Raman scattering and Eu(3+) luminescence
;
_journal_coden_ASTM JMACEP
_journal_issue 3
_journal_name_full 'Journal of Materials Chemistry'
_journal_page_first 385
_journal_page_last 389
_journal_paper_doi 10.1039/jm9960600385
_journal_volume 6
_journal_year 1996
_chemical_formula_structural '(Eu0.28 Bi0.72) (V O4)'
_chemical_formula_sum 'Bi0.72 Eu0.28 O4 V'
_chemical_name_systematic 'Europium bismuth vanadate (0.28/0.72/1)'
_space_group_IT_number 88
_symmetry_cell_setting tetragonal
_symmetry_space_group_name_Hall '-I 4ad'
_symmetry_space_group_name_H-M 'I 41/a :2'
_cell_angle_alpha 90
_cell_angle_beta 90
_cell_angle_gamma 90
_cell_formula_units_Z 4
_cell_length_a 7.28296(9)
_cell_length_b 7.28296(9)
_cell_length_c 6.43407(10)
_cell_volume 341.3
_refine_ls_R_factor_all 0.026
_cod_original_sg_symbol_H-M 'I 41/a Z'
_cod_original_formula_sum 'Bi.72 Eu.28 O4 V'
_cod_database_code 1004117

loop_
_symmetry_equiv_pos_as_xyz
x,y,z
-x,1/2-y,z
3/4-y,1/4+x,1/4+z
1/4+y,1/4-x,1/4+z
-x,-y,-z
x,1/2+y,-z
1/4+y,3/4-x,3/4-z
3/4-y,3/4+x,3/4-z
1/2+x,1/2+y,1/2+z
1/2-x,-y,1/2+z
1/4-y,3/4+x,3/4+z
3/4+y,3/4-x,3/4+z
1/2-x,1/2-y,1/2-z
1/2+x,y,1/2-z
3/4+y,1/4-x,1/4-z
1/4-y,1/4+x,1/4-z

loop_
_atom_site_label
_atom_site_type_symbol
_atom_site_symmetry_multiplicity
_atom_site_Wyckoff_symbol
_atom_site_fract_x
_atom_site_fract_y
_atom_site_fract_z
_atom_site_occupancy
_atom_site_attached_hydrogens
_atom_site_calc_flag
Bi1 Bi3+ 4 b 0. 0.25 0.625 0.72 0 d
Eu1 Eu3+ 4 b 0. 0.25 0.625 0.28 0 d
V1 V5+ 4 a 0. 0.25 0.125 1. 0 d
O1 O2- 16 f 0.1778(7) 0.743(6) 0.0429(8) 1. 0 d

loop_
_atom_type_symbol
_atom_type_oxidation_number
Bi3+ 3.000
Eu3+ 3.000
V5+ 5.000
O2- -2.000
